data_7037655
loop_
_publ_author_name
'Cadman, Laura K.'
'Bristow, Jessica K.'
'Stubbs, Naomi E.'
'Tiana, Davide'
'Mahon, Mary F.'
'Walsh, Aron'
'Burrows, Andrew D.'

_publ_section_title
;
 Compositional control of pore geometry in multivariate metal-organic
 frameworks: an experimental and computational study.
;
_journal_issue 10
_journal_name_full 'Dalton transactions (Cambridge, England : 2003)'
_journal_page_first 4316
_journal_page_last 4326
_journal_paper_doi 10.1039/c5dt04045k
_journal_volume 45
_journal_year 2016
_chemical_formula_moiety '0.25(C88 H76 Br4 N8 O32 Zn8), C3 H7 N O'
_chemical_formula_sum 'C25 H26 Br N3 O9 Zn2'
_chemical_formula_weight 723.14
_chemical_name_systematic
;
 ? 
;
_space_group_crystal_system tetragonal
_space_group_IT_number 130
_space_group_name_Hall '-P 4a 2ac'
_space_group_name_H-M_alt 'P 4/n c c'
_symmetry_space_group_name_Hall '-P 4a 2ac'
_symmetry_space_group_name_H-M 'P 4/n c c :2'
_atom_sites_solution_hydrogens mixed
_audit_creation_date 2015-11-12
_audit_creation_method
;
Olex2 1.2
(compiled 2015.09.30 svn.r3233 for OlexSys, GUI svn.r5103)
;
_audit_update_record
;
2015-11-13 deposited with the CCDC.
2015-12-02 downloaded from the CCDC.
;
_cell_angle_alpha 90
_cell_angle_beta 90
_cell_angle_gamma 90
_cell_formula_units_Z 4
_cell_length_a 14.9880(4)
_cell_length_b 14.9880(4)
_cell_length_c 19.2400(5)
_cell_measurement_reflns_used 271417
_cell_measurement_temperature 150(2)
_cell_measurement_theta_max 27.485
_cell_measurement_theta_min 2.910
_cell_volume 4322.1(2)
_computing_cell_refinement 'HKL Scalepack (Otwinowski & Minor 1997)'
_computing_data_collection 'Collect (Bruker AXS BV 1997-2004)'
_computing_data_reduction 'Denzo & Scalepack (Otwinowski, Minor 1997)'
_computing_molecular_graphics 'Olex2 (Dolomanov et al., 2009)'
_computing_publication_material 'Olex2 (Dolomanov et al., 2009)'
_computing_structure_refinement 'ShelXL (Sheldrick, 2015)'
_computing_structure_solution 'ShelXS (Sheldrick, 2008)'
_diffrn_ambient_temperature 150.15
_diffrn_measured_fraction_theta_full 0.967
_diffrn_measured_fraction_theta_max 0.994
_diffrn_measurement_device_type '95mm CCD camera on \k-goniostat'
_diffrn_measurement_method CCD
_diffrn_radiation_monochromator 'horizonally mounted graphite crystal'
_diffrn_radiation_source 'fine-focus sealed tube'
_diffrn_radiation_type MoK\a
_diffrn_radiation_wavelength 0.71073
_diffrn_reflns_av_R_equivalents 0.0967
_diffrn_reflns_av_unetI/netI 0.0173
_diffrn_reflns_laue_measured_fraction_full 0.967
_diffrn_reflns_laue_measured_fraction_max 0.994
_diffrn_reflns_limit_h_max 17
_diffrn_reflns_limit_h_min -17
_diffrn_reflns_limit_k_max 17
_diffrn_reflns_limit_k_min -17
_diffrn_reflns_limit_l_max 22
_diffrn_reflns_limit_l_min -22
_diffrn_reflns_number 71851
_diffrn_reflns_point_group_measured_fraction_full 0.967
_diffrn_reflns_point_group_measured_fraction_max 0.994
_diffrn_reflns_theta_full 25.242
_diffrn_reflns_theta_max 25.019
_diffrn_reflns_theta_min 4.300
_exptl_absorpt_coefficient_mu 2.071
_exptl_absorpt_correction_T_max 0.769
_exptl_absorpt_correction_T_min 0.579
_exptl_absorpt_correction_type multi-scan
_exptl_absorpt_process_details
;
multi-scan from symmetry-related measurements 
 Sortav (Blessing 1995)
;
_exptl_crystal_colour colorless
_exptl_crystal_density_diffrn 1.111
_exptl_crystal_density_method 'not measured'
_exptl_crystal_description block
_exptl_crystal_F_000 1456
_exptl_crystal_size_max 0.25
_exptl_crystal_size_mid 0.18
_exptl_crystal_size_min 0.13
_refine_diff_density_max 1.016
_refine_diff_density_min -0.778
_refine_diff_density_rms 0.152
_refine_ls_extinction_method none
_refine_ls_goodness_of_fit_ref 1.160
_refine_ls_hydrogen_treatment mixed
_refine_ls_matrix_type full
_refine_ls_number_parameters 162
_refine_ls_number_reflns 1901
_refine_ls_number_restraints 73
_refine_ls_restrained_S_all 1.148
_refine_ls_R_factor_all 0.1212
_refine_ls_R_factor_gt 0.0917
_refine_ls_shift/su_max 0.000
_refine_ls_shift/su_mean 0.000
_refine_ls_structure_factor_coef Fsqd
_refine_ls_weighting_details 'w=1/[\s^2^(Fo^2^)+(0.1199P)^2^+39.9486P] where P=(Fo^2^+2Fc^2^)/3'
_refine_ls_weighting_scheme calc
_refine_ls_wR_factor_gt 0.2620
_refine_ls_wR_factor_ref 0.2795
_reflns_Friedel_coverage 0.000
_reflns_number_gt 1380
_reflns_number_total 1901
_reflns_threshold_expression 'I > 2\s(I)'
_cod_data_source_file c5dt04045k2.cif
_cod_data_source_block h10adb23
_cod_depositor_comments 'Adding full bibliography for 7037655--7037663.cif.'
_cod_original_cell_volume 4322.1(3)
_cod_database_code 7037655
_shelxl_version_number 2014-3
_shelx_space_group_comment
;
The symmetry employed for this shelxl refinement is uniquely defined
by the following loop, which should always be used as a source of
symmetry information in preference to the above space-group names.
They are only intended as comments.
;
_shelx_estimated_absorpt_t_max 0.775
_shelx_estimated_absorpt_t_min 0.626
_olex2_submission_special_instructions 'No special instructions were received'

loop_
_space_group_symop_operation_xyz
'x, y, z'
'-y+1/2, x, z'
'-x+1/2, -y+1/2, z'
'y, -x+1/2, z'
'x+1/2, -y, -z+1/2'
'-x, y+1/2, -z+1/2'
'y+1/2, x+1/2, -z+1/2'
'-y, -x, -z+1/2'
'-x, -y, -z'
'y-1/2, -x, -z'
'x-1/2, y-1/2, -z'
'-y, x-1/2, -z'
'-x-1/2, y, z-1/2'
'x, -y-1/2, z-1/2'
'-y-1/2, -x-1/2, z-1/2'
'y, x, z-1/2'

loop_
_atom_site_label
_atom_site_type_symbol
_atom_site_fract_x
_atom_site_fract_y
_atom_site_fract_z
_atom_site_U_iso_or_equiv
_atom_site_adp_type
_atom_site_occupancy
_atom_site_site_symmetry_order
_atom_site_calc_flag
_atom_site_refinement_flags_posn
_atom_site_refinement_flags_adp
_atom_site_refinement_flags_occupancy
_atom_site_disorder_assembly
_atom_site_disorder_group
Br1 Br 0.5236(5) 0.1296(6) -0.4046(3) 0.151(4) Uani 0.25 1 d . . . A 3
Zn1 Zn 0.2500 0.2500 -0.33979(8) 0.0301(6) Uani 1 4 d S T P C .
Zn2 Zn 0.2500 0.2500 -0.18637(8) 0.0302(6) Uani 1 4 d S T P . .
O1 O 0.3629(4) 0.1777(4) -0.3195(3) 0.0437(14) Uani 1 1 d . . . . .
O2 O 0.3785(4) 0.2133(4) -0.2072(3) 0.0448(14) Uani 1 1 d . . . . .
O3 O 0.514(2) 0.124(2) -0.5125(15) 0.094(11) Uani 0.25 1 d D U . B 2
N1 N 0.2500 0.2500 -0.4470(5) 0.025(2) Uani 1 4 d DS TU P . .
N2 N 0.2500 0.2500 -0.5814(8) 0.037(3) Uani 1 4 d DS T P . .
N3 N 0.6131(18) 0.1097(18) -0.5961(14) 0.056(8) Uani 0.25 1 d D U . B 2
C1 C 0.4012(5) 0.1732(5) -0.2618(4) 0.0402(19) Uani 1 1 d . . . . .
C2 C 0.4801(5) 0.1111(5) -0.2569(4) 0.0393(18) Uani 1 1 d . . . . .
C3 C 0.5187(8) 0.0740(7) -0.3138(4) 0.061(3) Uani 1 1 d D . . . .
C4 C 0.5083(7) 0.0849(7) -0.1928(4) 0.055(2) Uani 1 1 d . . . . .
H4 H 0.4834 0.1115 -0.1523 0.066 Uiso 1 1 calc R . . . .
C5 C 0.3029(15) 0.1707(12) -0.4731(7) 0.037(5) Uani 0.375 1 d D U . C 1
H5A H 0.2761 0.1146 -0.4558 0.045 Uiso 0.375 1 calc R . . C 1
H5B H 0.3651 0.1742 -0.4559 0.045 Uiso 0.375 1 calc R . . C 1
C6 C 0.3418(12) 0.2317(18) -0.4732(9) 0.047(6) Uani 0.375 1 d D U . C 2
H6A H 0.3610 0.1713 -0.4586 0.056 Uiso 0.375 1 calc R . . C 2
H6B H 0.3842 0.2757 -0.4535 0.056 Uiso 0.375 1 calc R . . C 2
C7 C 0.3020(17) 0.1717(14) -0.5531(8) 0.047(6) Uani 0.375 1 d D U . C 1
H7A H 0.3641 0.1746 -0.5705 0.057 Uiso 0.375 1 calc R . . C 1
H7B H 0.2751 0.1155 -0.5703 0.057 Uiso 0.375 1 calc R . . C 1
C8 C 0.3418(12) 0.238(2) -0.5530(9) 0.056(6) Uani 0.375 1 d D U . C 2
H8A H 0.3793 0.2892 -0.5675 0.067 Uiso 0.375 1 calc R . . C 2
H8B H 0.3683 0.1831 -0.5727 0.067 Uiso 0.375 1 calc R . . C 2
C9 C 0.576(3) 0.083(3) -0.538(3) 0.088(15) Uani 0.25 1 d D U . B 2
H9 H 0.5984 0.0309 -0.5156 0.106 Uiso 0.25 1 calc R . . B 2
C10 C 0.573(3) 0.178(2) -0.6420(16) 0.067(11) Uani 0.25 1 d D U . B 2
H10A H 0.5104 0.1645 -0.6499 0.101 Uiso 0.25 1 calc GR . . B 2
H10B H 0.6051 0.1789 -0.6865 0.101 Uiso 0.25 1 calc GR . . B 2
H10C H 0.5786 0.2370 -0.6199 0.101 Uiso 0.25 1 calc GR . . B 2
C11 C 0.686(2) 0.061(2) -0.6318(19) 0.051(9) Uani 0.25 1 d D U . B 2
H11A H 0.7430 0.0757 -0.6097 0.077 Uiso 0.25 1 calc GR . . B 2
H11B H 0.6877 0.0791 -0.6808 0.077 Uiso 0.25 1 calc GR . . B 2
H11C H 0.6752 -0.0031 -0.6286 0.077 Uiso 0.25 1 calc GR . . B 2
H3 H 0.493(8) 0.097(8) -0.355(3) 0.062 Uiso 0.75 1 d DR . . D 1

loop_
_atom_site_aniso_label
_atom_site_aniso_U_11
_atom_site_aniso_U_22
_atom_site_aniso_U_33
_atom_site_aniso_U_23
_atom_site_aniso_U_13
_atom_site_aniso_U_12
Br1 0.138(6) 0.243(9) 0.071(3) 0.088(5) 0.057(4) 0.135(6)
Zn1 0.0350(7) 0.0350(7) 0.0203(9) 0.000 0.000 0.000
Zn2 0.0339(7) 0.0339(7) 0.0228(9) 0.000 0.000 0.000
O1 0.052(3) 0.057(4) 0.022(3) -0.001(2) -0.007(2) 0.011(3)
O2 0.043(3) 0.051(3) 0.040(3) -0.007(3) -0.003(3) 0.007(3)
O3 0.084(15) 0.093(15) 0.104(15) -0.006(12) 0.009(12) 0.015(12)
N1 0.032(3) 0.032(3) 0.010(4) 0.000 0.000 0.000
N2 0.030(4) 0.030(4) 0.051(8) 0.000 0.000 0.000
N3 0.049(9) 0.054(10) 0.064(10) -0.002(7) -0.001(7) 0.003(7)
C1 0.041(5) 0.040(4) 0.039(5) 0.000(3) 0.006(4) 0.002(4)
C2 0.040(4) 0.045(5) 0.033(4) -0.002(3) -0.002(3) 0.005(4)
C3 0.083(7) 0.080(7) 0.021(4) 0.008(4) -0.006(4) 0.036(6)
C4 0.068(6) 0.072(6) 0.023(4) -0.006(4) 0.000(4) 0.027(5)
C5 0.047(7) 0.040(7) 0.025(6) 0.000(5) 0.003(6) 0.009(6)
C6 0.039(7) 0.057(8) 0.044(8) -0.002(6) 0.000(6) 0.006(6)
C7 0.049(8) 0.046(8) 0.047(8) -0.003(6) -0.003(6) 0.010(6)
C8 0.051(8) 0.065(9) 0.052(8) 0.004(6) -0.001(6) 0.006(7)
C9 0.087(16) 0.088(16) 0.089(16) -0.002(7) 0.000(7) -0.001(7)
C10 0.061(15) 0.067(15) 0.075(16) 0.002(12) -0.002(12) 0.012(12)
C11 0.048(13) 0.043(13) 0.062(14) -0.007(11) 0.010(11) 0.015(11)

loop_
_atom_type_symbol
_atom_type_description
_atom_type_scat_dispersion_real
_atom_type_scat_dispersion_imag
_atom_type_scat_source
C C 0.0033 0.0016 'International Tables Vol C Tables 4.2.6.8 and 6.1.1.4'
H H 0.0000 0.0000 'International Tables Vol C Tables 4.2.6.8 and 6.1.1.4'
O O 0.0106 0.0060 'International Tables Vol C Tables 4.2.6.8 and 6.1.1.4'
N N 0.0061 0.0033 'International Tables Vol C Tables 4.2.6.8 and 6.1.1.4'
Br Br -0.2901 2.4595 'International Tables Vol C Tables 4.2.6.8 and 6.1.1.4'
Zn Zn 0.2839 1.4301 'International Tables Vol C Tables 4.2.6.8 and 6.1.1.4'

loop_
_geom_angle_atom_site_label_1
_geom_angle_atom_site_label_2
_geom_angle_atom_site_label_3
_geom_angle
_geom_angle_site_symmetry_1
_geom_angle_site_symmetry_3
O1 Zn1 Zn2 79.01(14) 3 .
O1 Zn1 Zn2 79.01(14) . .
O1 Zn1 Zn2 79.01(14) 2 .
O1 Zn1 Zn2 79.01(14) 4 .
O1 Zn1 O1 87.92(5) 4 3
O1 Zn1 O1 158.0(3) 2 4
O1 Zn1 O1 158.0(3) . 3
O1 Zn1 O1 87.92(5) . 2
O1 Zn1 O1 87.92(5) . 4
O1 Zn1 O1 87.92(5) 2 3
O1 Zn1 N1 100.99(14) 4 .
O1 Zn1 N1 100.99(14) 3 .
O1 Zn1 N1 100.99(14) 2 .
O1 Zn1 N1 100.99(14) . .
N1 Zn1 Zn2 180.0 . .
O2 Zn2 Zn1 78.66(16) 4 .
O2 Zn2 Zn1 78.66(16) . .
O2 Zn2 Zn1 78.66(16) 2 .
O2 Zn2 Zn1 78.66(16) 3 .
O2 Zn2 O2 87.78(6) 4 3
O2 Zn2 O2 87.78(6) 4 .
O2 Zn2 O2 157.3(3) 3 .
O2 Zn2 O2 87.78(6) 2 3
O2 Zn2 O2 157.3(3) 4 2
O2 Zn2 O2 87.78(6) 2 .
N2 Zn2 Zn1 180.0 13_656 .
N2 Zn2 O2 101.34(16) 13_656 .
N2 Zn2 O2 101.34(16) 13_656 3
N2 Zn2 O2 101.34(16) 13_656 2
N2 Zn2 O2 101.34(16) 13_656 4
C1 O1 Zn1 125.3(5) . .
C1 O2 Zn2 123.3(5) . .
C5 N1 Zn1 109.4(7) . .
C5 N1 Zn1 109.4(7) 2 .
C5 N1 Zn1 109.4(7) 4 .
C5 N1 Zn1 109.4(7) 3 .
C5 N1 C5 83.7(4) 2 3
C5 N1 C5 141.3(14) . 3
C5 N1 C5 83.7(4) 4 .
C5 N1 C5 83.7(4) 2 .
C5 N1 C5 141.3(14) 4 2
C5 N1 C5 83.7(4) 4 3
C6 N1 Zn1 109.7(8) . .
C6 N1 Zn1 109.7(8) 2 .
C6 N1 Zn1 109.7(8) 3 .
C6 N1 Zn1 109.7(8) 4 .
C6 N1 C6 83.5(5) 4 .
C6 N1 C6 140.5(15) . 3
C6 N1 C6 83.5(5) 2 .
C6 N1 C6 140.5(15) 4 2
C6 N1 C6 83.5(5) 2 3
C6 N1 C6 83.4(5) 4 3
C7 N2 Zn2 111.1(8) 4 13_655
C7 N2 Zn2 111.1(8) 3 13_655
C7 N2 Zn2 111.1(8) 2 13_655
C7 N2 Zn2 111.1(8) . 13_655
C7 N2 C7 137.8(16) . 3
C7 N2 C7 137.8(16) 2 4
C7 N2 C7 82.6(5) 2 .
C7 N2 C7 82.6(5) 2 3
C7 N2 C7 82.6(5) 4 3
C7 N2 C7 82.6(5) 4 .
C8 N2 Zn2 111.5(9) 3 13_655
C8 N2 Zn2 111.5(9) 4 13_655
C8 N2 Zn2 111.5(9) 2 13_655
C8 N2 Zn2 111.5(9) . 13_655
C8 N2 C8 82.3(6) 2 .
C8 N2 C8 82.3(6) 3 2
C8 N2 C8 82.3(6) . 4
C8 N2 C8 137.1(18) 2 4
C8 N2 C8 137.1(18) 3 .
C8 N2 C8 82.3(6) 3 4
C9 N3 C10 124(3) . .
C9 N3 C11 124(3) . .
C10 N3 C11 111(3) . .
O1 C1 O2 126.2(8) . .
O1 C1 C2 116.7(7) . .
O2 C1 C2 117.1(7) . .
C3 C2 C1 122.4(7) . .
C3 C2 C4 118.7(8) . .
C4 C2 C1 118.5(7) . .
C2 C3 Br1 124.6(8) . .
C2 C3 C4 121.1(8) . 7_544
C2 C3 H3 111(7) . .
C4 C3 Br1 110.9(7) 7_544 .
C4 C3 H3 128(7) 7_544 .
C2 C4 C3 120.2(8) . 7_544
C2 C4 H4 119.9 . .
C3 C4 H4 119.9 7_544 .
N1 C5 H5A 110.0 . .
N1 C5 H5B 110.0 . .
N1 C5 C7 108.6(12) . .
H5A C5 H5B 108.3 . .
C7 C5 H5A 110.0 . .
C7 C5 H5B 110.0 . .
N1 C6 H6A 109.9 . .
N1 C6 H6B 109.9 . .
N1 C6 C8 109.0(14) . .
H6A C6 H6B 108.3 . .
C8 C6 H6A 109.9 . .
C8 C6 H6B 109.9 . .
N2 C7 C5 111.8(13) . .
N2 C7 H7A 109.3 . .
N2 C7 H7B 109.3 . .
C5 C7 H7A 109.3 . .
C5 C7 H7B 109.3 . .
H7A C7 H7B 107.9 . .
N2 C8 C6 111.9(15) . .
N2 C8 H8A 109.2 . .
N2 C8 H8B 109.2 . .
C6 C8 H8A 109.2 . .
C6 C8 H8B 109.2 . .
H8A C8 H8B 107.9 . .
O3 C9 N3 121(5) . .
O3 C9 H9 119.6 . .
N3 C9 H9 119.6 . .
N3 C10 H10A 109.5 . .
N3 C10 H10B 109.5 . .
N3 C10 H10C 109.5 . .
H10A C10 H10B 109.5 . .
H10A C10 H10C 109.5 . .
H10B C10 H10C 109.5 . .
N3 C11 H11A 109.5 . .
N3 C11 H11B 109.5 . .
N3 C11 H11C 109.5 . .
H11A C11 H11B 109.5 . .
H11A C11 H11C 109.5 . .
H11B C11 H11C 109.5 . .

loop_
_geom_bond_atom_site_label_1
_geom_bond_atom_site_label_2
_geom_bond_distance
_geom_bond_site_symmetry_2
Br1 C3 1.937(9) .
Zn1 Zn2 2.952(2) .
Zn1 O1 2.046(6) .
Zn1 O1 2.046(6) 3
Zn1 O1 2.046(6) 2
Zn1 O1 2.046(6) 4
Zn1 N1 2.062(10) .
Zn2 O2 2.043(6) 4
Zn2 O2 2.043(6) 2
Zn2 O2 2.043(6) .
Zn2 O2 2.043(6) 3
Zn2 N2 2.020(15) 13_656
O1 C1 1.252(9) .
O2 C1 1.257(9) .
O3 C9 1.221(5) .
N1 C5 1.515(15) 3
N1 C5 1.515(15) 2
N1 C5 1.515(15) 4
N1 C5 1.515(15) .
N1 C6 1.491(16) 4
N1 C6 1.491(16) 2
N1 C6 1.491(16) 3
N1 C6 1.491(16) .
N2 Zn2 2.021(15) 13_655
N2 C7 1.511(15) 4
N2 C7 1.511(15) .
N2 C7 1.511(15) 2
N2 C7 1.511(15) 3
N2 C8 1.491(16) 2
N2 C8 1.491(16) .
N2 C8 1.491(16) 3
N2 C8 1.491(16) 4
N3 C9 1.31(6) .
N3 C10 1.480(5) .
N3 C11 1.480(5) .
C1 C2 1.509(11) .
C2 C3 1.357(12) .
C2 C4 1.362(11) .
C3 C4 1.403(13) 7_544
C3 H3 0.950(5) .
C4 C3 1.403(13) 7_544
C4 H4 0.9500 .
C5 H5A 0.9900 .
C5 H5B 0.9900 .
C5 C7 1.539(5) .
C6 H6A 0.9900 .
C6 H6B 0.9900 .
C6 C8 1.539(5) .
C7 H7A 0.9900 .
C7 H7B 0.9900 .
C8 H8A 0.9900 .
C8 H8B 0.9900 .
C9 H9 0.9500 .
C10 H10A 0.9800 .
C10 H10B 0.9800 .
C10 H10C 0.9800 .
C11 H11A 0.9800 .
C11 H11B 0.9800 .
C11 H11C 0.9800 .

loop_
_geom_torsion_atom_site_label_1
_geom_torsion_atom_site_label_2
_geom_torsion_atom_site_label_3
_geom_torsion_atom_site_label_4
_geom_torsion
_geom_torsion_site_symmetry_1
_geom_torsion_site_symmetry_4
Zn1 O1 C1 O2 -1.6(12) . .
Zn1 O1 C1 C2 176.0(5) . .
Zn1 N1 C5 C7 179.9(15) . .
Zn1 N1 C6 C8 -176.3(17) . .
Zn2 O2 C1 O1 27.8(12) . .
Zn2 O2 C1 C2 -149.8(6) . .
Zn2 N2 C7 C5 179.9(15) 13_655 .
Zn2 N2 C8 C6 -176.2(17) 13_655 .
O1 C1 C2 C3 11.8(13) . .
O1 C1 C2 C4 -162.1(8) . .
O2 C1 C2 C3 -170.4(9) . .
O2 C1 C2 C4 15.8(12) . .
N1 C5 C7 N2 0(3) . .
N1 C6 C8 N2 -7(3) . .
C1 C2 C3 Br1 30.8(15) . .
C1 C2 C3 C4 -172.3(9) . 7_544
C1 C2 C4 C3 172.0(9) . 7_544
C3 C2 C4 C3 -2.0(13) . 7_544
C4 C2 C3 Br1 -155.4(9) . .
C4 C2 C3 C4 1.5(15) . 7_544
C5 N1 C5 C7 -0.1(15) 3 .
C5 N1 C5 C7 -71.8(16) 2 .
C5 N1 C5 C7 71.5(16) 4 .
C5 N1 C6 C8 55(2) 4 .
C5 N1 C6 C8 86(2) . .
C5 N1 C6 C8 -79(2) 2 .
C5 N1 C6 C8 -47(2) 3 .
C6 N1 C5 C7 82(2) 4 .
C6 N1 C5 C7 -82(2) . .
C6 N1 C5 C7 51(2) 3 .
C6 N1 C5 C7 -51(2) 2 .
C6 N1 C6 C8 75.1(18) 4 .
C6 N1 C6 C8 -67.6(18) 2 .
C6 N1 C6 C8 3.7(17) 3 .
C7 N2 C7 C5 70.1(17) 2 .
C7 N2 C7 C5 -70.3(17) 4 .
C7 N2 C7 C5 -0.1(15) 3 .
C7 N2 C8 C6 55(2) 3 .
C7 N2 C8 C6 87(2) 2 .
C7 N2 C8 C6 -42(3) 4 .
C7 N2 C8 C6 -77(2) . .
C8 N2 C7 C5 -52(2) 3 .
C8 N2 C7 C5 -82(2) 4 .
C8 N2 C7 C5 46(2) 2 .
C8 N2 C7 C5 80(2) . .
C8 N2 C8 C6 3.8(17) 3 .
C8 N2 C8 C6 -66.1(19) 4 .
C8 N2 C8 C6 73.7(18) 2 .
C10 N3 C9 O3 -12(8) . .
C11 N3 C9 O3 -177(4) . .
